data_7045383
loop_
_publ_author_name
'Akhtar, Muhammad Nadeem'
'Lan, Yanhua'
'AlDamen, Murad A.'
'Zheng, Yan-Zhen'
'Anson, Christopher E.'
'Powell, Annie K.'

_publ_section_title
;
 Effect of ligand substitution on the SMM properties of three
 isostructural families of double-cubane Mn<sub>4</sub>Ln<sub>2</sub>
 coordination clusters.
;
_journal_issue 10
_journal_name_full 'Dalton transactions (Cambridge, England : 2003)'
_journal_page_first 3485
_journal_page_last 3495
_journal_paper_doi 10.1039/c7dt04304j
_journal_volume 47
_journal_year 2018
_chemical_formula_moiety 'C50 H98 Mn4 N6 Nd2 O28'
_chemical_formula_sum 'C50 H98 Mn4 N6 Nd2 O28'
_chemical_formula_weight 1739.58
_space_group_crystal_system monoclinic
_space_group_IT_number 14
_space_group_name_Hall '-P 2yn'
_space_group_name_H-M_alt 'P 1 21/n 1'
_symmetry_space_group_name_Hall '-P 2yn'
_symmetry_space_group_name_H-M 'P 1 21/n 1'
_atom_sites_solution_hydrogens geom
_atom_sites_solution_primary direct
_atom_sites_solution_secondary difmap
_audit_creation_date 2018-01-09
_audit_creation_method
;
Olex2 1.2
(compiled 2017.08.10 svn.r3458 for OlexSys, GUI svn.r5381)
;
_audit_update_record
;
2018-01-12 deposited with the CCDC.
2018-01-24 downloaded from the CCDC.
;
_cell_angle_alpha 90
_cell_angle_beta 92.3310(10)
_cell_angle_gamma 90
_cell_formula_units_Z 2
_cell_length_a 12.6478(7)
_cell_length_b 19.1917(10)
_cell_length_c 14.1773(8)
_cell_measurement_reflns_used 6684
_cell_measurement_temperature 100(2)
_cell_measurement_theta_max 28.06
_cell_measurement_theta_min 2.37
_cell_volume 3438.4(3)
_computing_cell_refinement 'SAINT v6.45A (Bruker, 2003)'
_computing_data_collection 'SMART-NT 5.6 (Bruker AXS Inc., 2005)'
_computing_data_reduction 'SAINT v6.45A (Bruker, 2003)'
_computing_molecular_graphics 'Olex2 (Dolomanov et al., 2009)'
_computing_publication_material 'Olex2 (Dolomanov et al., 2009)'
_computing_structure_refinement 'ShelXL (Sheldrick, 2015)'
_computing_structure_solution 'SHELXTL 6.14 (BrukerAXS Inc., 2003)'
_diffrn_ambient_temperature 100.15
_diffrn_detector_area_resol_mean 8
_diffrn_measured_fraction_theta_full 1.000
_diffrn_measured_fraction_theta_max 0.913
_diffrn_measurement_device_type 'Bruker SMART APEX CCD area detector'
_diffrn_measurement_method '\w scans'
_diffrn_radiation_monochromator graphite
_diffrn_radiation_type MoK\a
_diffrn_radiation_wavelength 0.71073
_diffrn_reflns_av_R_equivalents 0.0347
_diffrn_reflns_av_unetI/netI 0.0472
_diffrn_reflns_Laue_measured_fraction_full 1.000
_diffrn_reflns_Laue_measured_fraction_max 0.913
_diffrn_reflns_limit_h_max 15
_diffrn_reflns_limit_h_min -16
_diffrn_reflns_limit_k_max 24
_diffrn_reflns_limit_k_min -24
_diffrn_reflns_limit_l_max 13
_diffrn_reflns_limit_l_min -18
_diffrn_reflns_number 17348
_diffrn_reflns_point_group_measured_fraction_full 1.000
_diffrn_reflns_point_group_measured_fraction_max 0.913
_diffrn_reflns_theta_full 25.242
_diffrn_reflns_theta_max 28.164
_diffrn_reflns_theta_min 1.787
_diffrn_source 'rotating anode'
_exptl_absorpt_coefficient_mu 2.277
_exptl_absorpt_correction_T_max 0.914
_exptl_absorpt_correction_T_min 0.822306
_exptl_absorpt_correction_type multi-scan
_exptl_absorpt_process_details
;
SADABS v.2.10 (Bruker,2003) was used for absorption correction.
R(int) was 0.0425 before and 0.0300 after correction.
The Ratio of minimum to maximum transmission is 0.8223.
The \l/2 correction factor is 0.0015.
;
_exptl_crystal_colour orange
_exptl_crystal_colour_primary orange
_exptl_crystal_density_diffrn 1.680
_exptl_crystal_description block
_exptl_crystal_F_000 1768
_exptl_crystal_size_max 0.07
_exptl_crystal_size_mid 0.05
_exptl_crystal_size_min 0.04
_refine_diff_density_max 1.073
_refine_diff_density_min -0.783
_refine_diff_density_rms 0.120
_refine_ls_extinction_method none
_refine_ls_goodness_of_fit_ref 1.019
_refine_ls_hydrogen_treatment constr
_refine_ls_matrix_type full
_refine_ls_number_parameters 419
_refine_ls_number_reflns 7708
_refine_ls_number_restraints 52
_refine_ls_restrained_S_all 1.048
_refine_ls_R_factor_all 0.0520
_refine_ls_R_factor_gt 0.0352
_refine_ls_shift/su_max 0.001
_refine_ls_shift/su_mean 0.000
_refine_ls_structure_factor_coef Fsqd
_refine_ls_weighting_details 'w=1/[\s^2^(Fo^2^)+(0.0345P)^2^+5.2983P] where P=(Fo^2^+2Fc^2^)/3'
_refine_ls_weighting_scheme calc
_refine_ls_wR_factor_gt 0.0745
_refine_ls_wR_factor_ref 0.0813
_reflns_Friedel_coverage 0.000
_reflns_number_gt 6155
_reflns_number_total 7708
_reflns_threshold_expression 'I > 2\s(I)'
_cod_data_source_file c7dt04304j2.cif
_cod_data_source_block 4-mn2nd2
_cod_depositor_comments 'Adding full bibliography for 7045382--7045403.cif.'
_cod_database_code 7045383
_shelx_shelxl_version_number 2017/1
_shelx_space_group_comment
;
The symmetry employed for this shelxl refinement is uniquely defined
by the following loop, which should always be used as a source of
symmetry information in preference to the above space-group names.
They are only intended as comments.
;
_shelx_estimated_absorpt_t_max 0.914
_shelx_estimated_absorpt_t_min 0.857
_olex2_refinement_description
;
1. Fixed Uiso
 At 1.2 times of:
  All C(H,H) groups, All C(H,H,H,H) groups, All O(H) groups
 At 1.5 times of:
  All C(H,H,H) groups
2. Restrained distances
 N2-C7B \\sim N2-C7A \\sim N2-C9B \\sim N2-C9A
 with sigma of 0.02
 N2-C2A \\sim N2-C2B
 with sigma of 0.02
 N1-C1B \\sim N1-C1A
 with sigma of 0.02
 N1-C5B \\sim N1-C5A \\sim N1-C3
 with sigma of 0.02
 C6-C5A \\sim C6-C5B
 with sigma of 0.02
 O3A-C6 \\sim O3B-C6
 with sigma of 0.02
3. Uiso/Uaniso restraints and constraints
O5A \\sim O5B: within 2A with sigma of 0.01 and sigma for terminal atoms of 0.02
4. Rigid body (RIGU) restrains
 O3A, C6, C5A, N1, C1A, C2A, N2, C7A, C8, O4
 with sigma for 1-2 distances of 0.004 and sigma for 1-3 distances of 0.004
 Mn2, O5A, O5B, C10
 with sigma for 1-2 distances of 0.004 and sigma for 1-3 distances of 0.004
 C7B, C7A, C9B, C9A, C2A, C2B, C1B, C8, C1A, C10, N2
 with sigma for 1-2 distances of 0.004 and sigma for 1-3 distances of 0.004
5. Others
 Fixed Sof: C1A(0.5) H1AA(0.5) H1AB(0.5) C2A(0.5) H2AA(0.5) H2AB(0.5) C1B(0.5)
 H1BA(0.5) H1BB(0.5) C2B(0.5) H2BA(0.5) H2BB(0.5) H6AA(0.69) H6AB(0.69)
 H6BC(0.31) H6BD(0.31) C7A(0.5) H7AA(0.5) H7AB(0.5) C7B(0.5) H7BA(0.5)
 H7BB(0.5) H8AA(0.61) H8AB(0.61) H8BC(0.39) H8BD(0.39) C9A(0.5) H9AA(0.5)
 H9AB(0.5) C9B(0.5) H9BA(0.5) H9BB(0.5) H10A(0.61) H10B(0.61) H10C(0.39)
 H10D(0.39) O5A(0.5) H5A(0.5) O5B(0.5) H5B(0.5) C5A(0.69) H5AA(0.69) H5AB(0.69)
 C5B(0.31) H5BA(0.31) H5BB(0.31) O3A(0.69) H3AA(0.69) O3B(0.31) H3BA(0.31)
6.a Secondary CH2 refined with riding coordinates:
 C1A(H1AA,H1AB), C2A(H2AA,H2AB), C1B(H1BA,H1BB), C2B(H2BA,H2BB), C3(H3A,H3B),
 C4(H4A,H4B), C6(H6AA,H6AB), C6(H6BC,H6BD), C7A(H7AA,H7AB), C7B(H7BA,H7BB),
 C8(H8AA,H8AB), C8(H8BC,H8BD), C9A(H9AA,H9AB), C9B(H9BA,H9BB), C10(H10A,H10B),
 C10(H10C,H10D), C5A(H5AA,H5AB), C5B(H5BA,H5BB)
6.b Me refined with riding coordinates:
 C13(H13A,H13B,H13C), C14(H14A,H14B,H14C), C15(H15A,H15B,H15C), C18(H18A,H18B,
 H18C), C19(H19A,H19B,H19C), C20(H20A,H20B,H20C), C23(H23A,H23B,H23C), C24(H24A,
 H24B,H24C), C25(H25A,H25B,H25C)
6.c Aromatic/amide H refined with riding coordinates:
 O5A(H5A), O5B(H5B), O3A(H3AA), O3B(H3BA)
;
_olex2_submission_special_instructions 'No special instructions were received'

loop_
_space_group_symop_operation_xyz
'x, y, z'
'-x+1/2, y+1/2, -z+1/2'
'-x, -y, -z'
'x-1/2, -y-1/2, z-1/2'

loop_
_atom_site_label
_atom_site_type_symbol
_atom_site_fract_x
_atom_site_fract_y
_atom_site_fract_z
_atom_site_U_iso_or_equiv
_atom_site_adp_type
_atom_site_occupancy
_atom_site_site_symmetry_order
_atom_site_calc_flag
_atom_site_refinement_flags_posn
_atom_site_refinement_flags_adp
_atom_site_refinement_flags_occupancy
_atom_site_disorder_assembly
_atom_site_disorder_group
Nd1 Nd 0.31194(2) 0.41774(2) 0.41238(2) 0.01265(6) Uani 1 1 d . . . . .
Mn1 Mn 0.57237(4) 0.45830(3) 0.44703(4) 0.01474(12) Uani 1 1 d . . . . .
Mn2 Mn 0.49074(5) 0.39587(3) 0.63717(4) 0.02192(14) Uani 1 1 d . U . . .
O1 O 0.44244(19) 0.50751(12) 0.42749(16) 0.0139(5) Uani 1 1 d . . . . .
N1 N 0.4966(3) 0.27167(17) 0.6400(2) 0.0353(9) Uani 1 1 d D U . . .
C1A C 0.4371(7) 0.2431(4) 0.7102(5) 0.0179(16) Uiso 0.5 1 d D U P A 1
H1AA H 0.481413 0.236651 0.768730 0.021 Uiso 0.5 1 calc R . P A 1
H1AB H 0.408694 0.197160 0.690024 0.021 Uiso 0.5 1 calc R . P A 1
C2A C 0.3453(7) 0.2941(4) 0.7281(7) 0.032(2) Uiso 0.5 1 d D U P A 1
H2AA H 0.299020 0.295809 0.670153 0.039 Uiso 0.5 1 calc R . P A 1
H2AB H 0.302954 0.274242 0.778807 0.039 Uiso 0.5 1 calc R . P A 1
C1B C 0.3933(9) 0.2512(5) 0.6971(7) 0.039(2) Uiso 0.5 1 d D U P A 2
H1BA H 0.329756 0.256552 0.654540 0.047 Uiso 0.5 1 calc R . P A 2
H1BB H 0.398304 0.201502 0.715571 0.047 Uiso 0.5 1 calc R . P A 2
C2B C 0.3791(8) 0.2945(5) 0.7844(7) 0.040(2) Uiso 0.5 1 d D U P A 2
H2BA H 0.313249 0.281050 0.815153 0.048 Uiso 0.5 1 calc R . P A 2
H2BB H 0.439538 0.287498 0.830046 0.048 Uiso 0.5 1 calc R . P A 2
N2 N 0.3737(3) 0.36660(18) 0.7547(2) 0.0335(9) Uani 1 1 d D U . . .
C3 C 0.4708(3) 0.24911(19) 0.5425(3) 0.0242(9) Uani 1 1 d D . . . .
H3A H 0.392925 0.246589 0.532603 0.029 Uiso 1 1 calc R . . . .
H3B H 0.499786 0.201856 0.532878 0.029 Uiso 1 1 calc R . . . .
C4 C 0.5151(3) 0.29830(18) 0.4709(3) 0.0222(8) Uani 1 1 d . . . . .
H4A H 0.593419 0.297609 0.476379 0.027 Uiso 1 1 calc R . . . .
H4B H 0.493129 0.282910 0.406381 0.027 Uiso 1 1 calc R . . . .
O2 O 0.4780(2) 0.36714(12) 0.48621(18) 0.0173(5) Uani 1 1 d . . . . .
C6 C 0.6768(4) 0.3022(2) 0.7050(4) 0.0441(13) Uani 1 1 d D U . . .
H6AA H 0.653127 0.308859 0.770153 0.053 Uiso 0.69 1 calc R . P A 1
H6AB H 0.751402 0.286574 0.709516 0.053 Uiso 0.69 1 calc R . P A 1
H6BC H 0.721194 0.297657 0.763852 0.053 Uiso 0.31 1 calc R . P A 2
H6BD H 0.720575 0.292460 0.650267 0.053 Uiso 0.31 1 calc R . P A 2
C7A C 0.2976(7) 0.4195(5) 0.7482(6) 0.035(2) Uiso 0.5 1 d D U P A 1
H7AA H 0.326764 0.460861 0.781773 0.042 Uiso 0.5 1 calc R . P A 1
H7AB H 0.235133 0.403852 0.782335 0.042 Uiso 0.5 1 calc R . P A 1
C7B C 0.2603(6) 0.3816(4) 0.7089(6) 0.0271(18) Uiso 0.5 1 d D U P A 2
H7BA H 0.236605 0.340848 0.670898 0.032 Uiso 0.5 1 calc R . P A 2
H7BB H 0.209653 0.388413 0.759550 0.032 Uiso 0.5 1 calc R . P A 2
C8 C 0.2600(3) 0.4421(3) 0.6501(3) 0.0294(10) Uani 1 1 d . U . . .
H8AA H 0.204698 0.409400 0.625908 0.035 Uiso 0.61 1 calc R . P A 1
H8AB H 0.227669 0.488933 0.653728 0.035 Uiso 0.61 1 calc R . P A 1
H8BC H 0.191540 0.444279 0.613738 0.035 Uiso 0.39 1 calc R . P A 2
H8BD H 0.265001 0.483962 0.690754 0.035 Uiso 0.39 1 calc R . P A 2
O4 O 0.3436(2) 0.44414(14) 0.58542(17) 0.0181(5) Uani 1 1 d . U . . .
C9A C 0.4354(7) 0.3668(5) 0.8486(6) 0.035(2) Uiso 0.5 1 d D U P A 1
H9AA H 0.385651 0.363423 0.900498 0.042 Uiso 0.5 1 calc R . P A 1
H9AB H 0.482674 0.325706 0.852211 0.042 Uiso 0.5 1 calc R . P A 1
C9B C 0.3792(6) 0.4125(4) 0.8413(5) 0.0241(16) Uiso 0.5 1 d D U P A 2
H9BA H 0.351133 0.387625 0.896073 0.029 Uiso 0.5 1 calc R . P A 2
H9BB H 0.337178 0.455478 0.830151 0.029 Uiso 0.5 1 calc R . P A 2
C10 C 0.4990(4) 0.4308(2) 0.8601(3) 0.0280(9) Uani 1 1 d . U . . .
H10A H 0.452503 0.470344 0.875656 0.034 Uiso 0.61 1 calc R . P A 1
H10B H 0.552002 0.424815 0.912847 0.034 Uiso 0.61 1 calc R . P A 1
H10C H 0.509708 0.461529 0.915831 0.034 Uiso 0.39 1 calc R . P A 2
H10D H 0.542820 0.388391 0.868843 0.034 Uiso 0.39 1 calc R . P A 2
O5A O 0.5522(8) 0.4458(5) 0.7741(8) 0.0227(19) Uani 0.5 1 d . U P A 1
H5A H 0.611783 0.476007 0.774739 0.027 Uiso 0.5 1 calc R . P A 1
O5B O 0.5211(7) 0.4659(5) 0.7755(8) 0.025(2) Uani 0.5 1 d . U P A 2
H5B H 0.545541 0.512626 0.773706 0.030 Uiso 0.5 1 calc R . P A 2
O6 O 0.5852(2) 0.42345(15) 0.3175(2) 0.0298(7) Uani 1 1 d . . . . .
O7 O 0.4208(2) 0.38545(13) 0.28370(18) 0.0201(6) Uani 1 1 d . . . . .
C11 C 0.5165(3) 0.3916(2) 0.2657(3) 0.0210(8) Uani 1 1 d . . . . .
C12 C 0.5561(3) 0.3543(2) 0.1781(3) 0.0249(9) Uani 1 1 d . . . . .
C13 C 0.6614(4) 0.3840(3) 0.1472(4) 0.0456(14) Uani 1 1 d . . . . .
H13A H 0.714547 0.379912 0.199155 0.068 Uiso 1 1 calc R . . . .
H13B H 0.684987 0.357852 0.092462 0.068 Uiso 1 1 calc R . . . .
H13C H 0.652214 0.433127 0.130069 0.068 Uiso 1 1 calc R . . . .
C14 C 0.4742(4) 0.3608(2) 0.0971(3) 0.0318(10) Uani 1 1 d . . . . .
H14A H 0.465585 0.409946 0.079821 0.048 Uiso 1 1 calc R . . . .
H14B H 0.497787 0.334442 0.042635 0.048 Uiso 1 1 calc R . . . .
H14C H 0.406372 0.342121 0.116738 0.048 Uiso 1 1 calc R . . . .
C15 C 0.5691(4) 0.2777(2) 0.2047(3) 0.0426(12) Uani 1 1 d . . . . .
H15A H 0.621849 0.273327 0.256925 0.064 Uiso 1 1 calc R . . . .
H15B H 0.501174 0.259168 0.224195 0.064 Uiso 1 1 calc R . . . .
H15C H 0.592589 0.251489 0.150091 0.064 Uiso 1 1 calc R . . . .
O8 O 0.1680(2) 0.41251(13) 0.28316(18) 0.0211(6) Uani 1 1 d . . . . .
O9 O 0.2733(2) 0.50332(13) 0.27097(18) 0.0206(6) Uani 1 1 d . . . . .
C16 C 0.1946(3) 0.4672(2) 0.2416(3) 0.0208(8) Uani 1 1 d . . . . .
C17 C 0.1335(3) 0.4888(2) 0.1503(3) 0.0276(9) Uani 1 1 d . . . . .
C18 C 0.1420(5) 0.5675(2) 0.1343(4) 0.0448(13) Uani 1 1 d . . . . .
H18A H 0.216693 0.580683 0.131700 0.067 Uiso 1 1 calc R . . . .
H18B H 0.104880 0.579958 0.074658 0.067 Uiso 1 1 calc R . . . .
H18C H 0.109881 0.592301 0.186387 0.067 Uiso 1 1 calc R . . . .
C19 C 0.1853(5) 0.4497(3) 0.0702(3) 0.0512(15) Uani 1 1 d . . . . .
H19A H 0.259673 0.463751 0.067731 0.077 Uiso 1 1 calc R . . . .
H19B H 0.181224 0.399465 0.081578 0.077 Uiso 1 1 calc R . . . .
H19C H 0.148304 0.461003 0.010089 0.077 Uiso 1 1 calc R . . . .
C20 C 0.0186(4) 0.4674(3) 0.1545(4) 0.0449(13) Uani 1 1 d . . . . .
H20A H -0.014302 0.492528 0.205898 0.067 Uiso 1 1 calc R . . . .
H20B H -0.018627 0.478675 0.094496 0.067 Uiso 1 1 calc R . . . .
H20C H 0.014293 0.417137 0.165985 0.067 Uiso 1 1 calc R . . . .
O10 O 0.8068(2) 0.48887(13) 0.54473(18) 0.0186(5) Uani 1 1 d . . . . .
O11 O 0.7055(2) 0.40884(14) 0.4702(2) 0.0298(7) Uani 1 1 d . . . . .
C21 C 0.7937(3) 0.43023(19) 0.5072(3) 0.0195(8) Uani 1 1 d . . . . .
C22 C 0.8876(3) 0.38169(19) 0.4993(3) 0.0204(8) Uani 1 1 d . . . . .
C23 C 0.8537(4) 0.3069(2) 0.4872(5) 0.0473(14) Uani 1 1 d . . . . .
H23A H 0.916360 0.277313 0.482408 0.071 Uiso 1 1 calc R . . . .
H23B H 0.813939 0.292476 0.541823 0.071 Uiso 1 1 calc R . . . .
H23C H 0.808710 0.302328 0.429641 0.071 Uiso 1 1 calc R . . . .
C24 C 0.9605(4) 0.3875(3) 0.5883(4) 0.0508(15) Uani 1 1 d . . . . .
H24A H 0.983113 0.435968 0.596948 0.076 Uiso 1 1 calc R . . . .
H24B H 0.922084 0.372368 0.643419 0.076 Uiso 1 1 calc R . . . .
H24C H 1.022704 0.357756 0.581447 0.076 Uiso 1 1 calc R . . . .
C25 C 0.9469(4) 0.4045(3) 0.4136(4) 0.0502(15) Uani 1 1 d . . . . .
H25A H 0.968990 0.453126 0.421259 0.075 Uiso 1 1 calc R . . . .
H25B H 1.009388 0.374928 0.407243 0.075 Uiso 1 1 calc R . . . .
H25C H 0.900451 0.400008 0.356813 0.075 Uiso 1 1 calc R . . . .
N3 N 0.2050(3) 0.27957(17) 0.4376(2) 0.0235(7) Uani 1 1 d . . . . .
O12 O 0.1928(2) 0.32996(14) 0.49388(19) 0.0247(6) Uani 1 1 d . . . . .
O13 O 0.2753(2) 0.28656(13) 0.37737(19) 0.0228(6) Uani 1 1 d . . . . .
O14 O 0.1504(3) 0.22675(16) 0.4416(2) 0.0396(8) Uani 1 1 d . . . . .
C5A C 0.6144(5) 0.2490(3) 0.6607(4) 0.0278(13) Uani 0.69 1 d D U P A 1
H5AA H 0.615501 0.207335 0.701915 0.033 Uiso 0.69 1 calc R . P A 1
H5AB H 0.646215 0.235875 0.600614 0.033 Uiso 0.69 1 calc R . P A 1
C5B C 0.5777(9) 0.2522(6) 0.7061(9) 0.024(3) Uiso 0.31 1 d D . P A 2
H5BA H 0.600712 0.204092 0.692168 0.028 Uiso 0.31 1 calc R . P A 2
H5BB H 0.549215 0.252311 0.770083 0.028 Uiso 0.31 1 calc R . P A 2
O3A O 0.6719(3) 0.36646(19) 0.6581(3) 0.0224(8) Uani 0.69 1 d D U P A 1
H3AA H 0.730288 0.393150 0.638384 0.027 Uiso 0.69 1 calc R . P A 1
O3B O 0.6317(7) 0.3668(4) 0.6982(6) 0.0177(18) Uiso 0.31 1 d D . P A 2
H3BA H 0.672412 0.403497 0.726164 0.021 Uiso 0.31 1 calc R . P A 2

loop_
_atom_site_aniso_label
_atom_site_aniso_U_11
_atom_site_aniso_U_22
_atom_site_aniso_U_33
_atom_site_aniso_U_23
_atom_site_aniso_U_13
_atom_site_aniso_U_12
Nd1 0.01280(9) 0.01264(9) 0.01235(9) 0.00015(8) -0.00147(6) -0.00085(8)
Mn1 0.0123(3) 0.0154(3) 0.0164(3) -0.0039(2) -0.0014(2) 0.0006(2)
Mn2 0.0333(4) 0.0150(3) 0.0166(3) 0.0051(2) -0.0088(2) -0.0069(2)
O1 0.0152(12) 0.0138(12) 0.0123(12) 0.0002(9) -0.0019(9) -0.0004(10)
N1 0.063(3) 0.0150(17) 0.0263(19) 0.0036(14) -0.0161(18) -0.0052(17)
N2 0.057(3) 0.0269(18) 0.0156(17) 0.0072(15) -0.0068(16) -0.0172(18)
C3 0.031(2) 0.0133(17) 0.027(2) -0.0020(16) -0.0124(17) 0.0007(16)
C4 0.025(2) 0.0123(17) 0.028(2) -0.0026(15) -0.0062(16) 0.0044(15)
O2 0.0178(13) 0.0118(12) 0.0219(13) -0.0007(10) -0.0044(10) 0.0022(10)
C6 0.030(3) 0.027(2) 0.076(4) 0.023(2) 0.016(2) 0.0049(19)
C8 0.018(2) 0.055(3) 0.0157(19) 0.0026(19) 0.0050(15) -0.0083(19)
O4 0.0158(13) 0.0249(13) 0.0134(12) 0.0000(10) 0.0002(10) -0.0075(11)
C10 0.037(2) 0.031(2) 0.0158(19) 0.0033(16) -0.0003(16) -0.0077(18)
O5A 0.019(5) 0.033(5) 0.017(3) -0.006(3) 0.004(3) -0.001(3)
O5B 0.028(6) 0.031(5) 0.017(3) 0.002(4) 0.002(4) -0.019(4)
O6 0.0207(15) 0.0408(17) 0.0280(15) -0.0194(14) 0.0042(12) -0.0058(13)
O7 0.0195(14) 0.0199(13) 0.0209(14) -0.0035(11) 0.0002(11) -0.0012(11)
C11 0.021(2) 0.0214(18) 0.0206(19) -0.0052(15) 0.0006(15) 0.0001(15)
C12 0.022(2) 0.029(2) 0.024(2) -0.0120(17) 0.0028(16) 0.0001(17)
C13 0.030(3) 0.068(3) 0.040(3) -0.033(3) 0.015(2) -0.013(2)
C14 0.032(2) 0.041(3) 0.022(2) -0.0114(19) 0.0008(17) 0.002(2)
C15 0.057(3) 0.039(3) 0.032(3) -0.009(2) 0.011(2) 0.022(2)
O8 0.0206(14) 0.0212(13) 0.0208(14) 0.0017(11) -0.0062(10) -0.0008(11)
O9 0.0243(15) 0.0189(13) 0.0181(14) 0.0015(11) -0.0044(11) -0.0017(11)
C16 0.022(2) 0.0212(19) 0.0185(19) -0.0002(15) -0.0042(15) 0.0038(16)
C17 0.034(2) 0.027(2) 0.021(2) 0.0038(17) -0.0107(17) 0.0029(18)
C18 0.060(3) 0.032(3) 0.040(3) 0.015(2) -0.023(2) 0.002(2)
C19 0.070(4) 0.058(3) 0.024(3) -0.001(2) -0.013(2) 0.019(3)
C20 0.034(3) 0.052(3) 0.046(3) 0.014(2) -0.027(2) -0.003(2)
O10 0.0170(13) 0.0184(13) 0.0203(14) -0.0036(10) -0.0018(10) -0.0003(10)
O11 0.0142(14) 0.0214(14) 0.053(2) -0.0157(14) -0.0042(12) 0.0042(11)
C21 0.0189(19) 0.0192(19) 0.0205(19) -0.0004(15) 0.0037(14) 0.0011(15)
C22 0.0131(18) 0.0204(19) 0.027(2) 0.0002(16) -0.0016(15) 0.0028(15)
C23 0.028(3) 0.016(2) 0.098(5) -0.005(2) -0.001(3) 0.0054(18)
C24 0.034(3) 0.065(4) 0.052(3) -0.018(3) -0.018(2) 0.028(3)
C25 0.044(3) 0.052(3) 0.056(3) 0.026(3) 0.029(3) 0.027(2)
N3 0.0238(18) 0.0252(17) 0.0208(17) 0.0068(14) -0.0079(13) -0.0058(14)
O12 0.0257(15) 0.0248(14) 0.0237(15) -0.0004(12) 0.0030(11) -0.0069(12)
O13 0.0253(15) 0.0203(14) 0.0228(14) 0.0005(11) 0.0014(11) -0.0039(11)
O14 0.047(2) 0.0295(16) 0.0421(19) 0.0053(14) -0.0004(15) -0.0256(15)
C5A 0.045(4) 0.020(3) 0.018(3) 0.006(2) -0.010(3) 0.008(2)
O3A 0.025(2) 0.0189(19) 0.023(2) 0.0040(16) -0.0038(18) -0.0015(16)

loop_
_atom_type_symbol
_atom_type_description
_atom_type_scat_dispersion_real
_atom_type_scat_dispersion_imag
_atom_type_scat_source
C C 0.0033 0.0016 'International Tables Vol C Tables 4.2.6.8 and 6.1.1.4'
H H 0.0000 0.0000 'International Tables Vol C Tables 4.2.6.8 and 6.1.1.4'
Mn Mn 0.3368 0.7283 'International Tables Vol C Tables 4.2.6.8 and 6.1.1.4'
N N 0.0061 0.0033 'International Tables Vol C Tables 4.2.6.8 and 6.1.1.4'
Nd Nd -0.1943 3.0179 'International Tables Vol C Tables 4.2.6.8 and 6.1.1.4'
O O 0.0106 0.0060 'International Tables Vol C Tables 4.2.6.8 and 6.1.1.4'

loop_
_geom_angle_atom_site_label_1
_geom_angle_atom_site_label_2
_geom_angle_atom_site_label_3
_geom_angle
_geom_angle_site_symmetry_1
_geom_angle_site_symmetry_3
O1 Nd1 O2 71.19(8) . .
O1 Nd1 O4 71.70(8) . .
O1 Nd1 O7 80.76(8) . .
O1 Nd1 O8 124.55(8) . .
O1 Nd1 O9 73.94(8) . .
O1 Nd1 O10 82.96(8) . 3_666
O1 Nd1 O12 148.11(8) . .
O1 Nd1 O13 146.21(8) . .
O2 Nd1 O4 64.77(8) . .
O2 Nd1 O8 148.57(8) . .
O2 Nd1 O9 133.58(8) . .
O2 Nd1 O12 93.16(9) . .
O2 Nd1 O13 81.05(8) . .
O4 Nd1 O8 142.51(8) . .
O4 Nd1 O9 129.45(8) . .
O4 Nd1 O12 76.51(8) . .
O4 Nd1 O13 113.56(8) . .
O7 Nd1 O2 73.83(9) . .
O7 Nd1 O4 135.63(8) . .
O7 Nd1 O8 81.85(9) . .
O7 Nd1 O9 71.14(9) . .
O7 Nd1 O10 139.14(9) . 3_666
O7 Nd1 O12 122.41(9) . .
O7 Nd1 O13 73.14(8) . .
O8 Nd1 O9 50.62(8) . .
O8 Nd1 O12 83.21(9) . .
O8 Nd1 O13 72.94(8) . .
O10 Nd1 O2 134.22(8) 3_666 .
O10 Nd1 O4 71.57(9) 3_666 .
O10 Nd1 O8 77.12(8) 3_666 .
O10 Nd1 O9 68.39(8) 3_666 .
O10 Nd1 O12 89.51(9) 3_666 .
O10 Nd1 O13 130.81(8) 3_666 .
O12 Nd1 O9 131.38(9) . .
O12 Nd1 O13 49.31(8) . .
O13 Nd1 O9 115.70(8) . .
O1 Mn1 O1 81.29(11) . 3_666
O1 Mn1 O2 87.55(10) . .
O1 Mn1 O2 87.90(10) 3_666 .
O1 Mn1 O4 88.22(10) . 3_666
O1 Mn1 O4 88.22(9) 3_666 3_666
O1 Mn1 O6 97.82(11) . .
O1 Mn1 O6 179.07(12) 3_666 .
O1 Mn1 O11 97.29(12) 3_666 .
O1 Mn1 O11 178.58(12) . .
O2 Mn1 O4 174.65(10) . 3_666
O6 Mn1 O2 91.81(11) . .
O6 Mn1 O4 92.01(11) . 3_666
O11 Mn1 O2 92.52(11) . .
O11 Mn1 O4 91.63(11) . 3_666
O11 Mn1 O6 83.60(13) . .
O1 Mn2 N1 144.98(12) 3_666 .
O1 Mn2 N2 138.32(11) 3_666 .
O1 Mn2 O5A 83.1(3) 3_666 .
O1 Mn2 O5B 79.7(3) 3_666 .
O1 Mn2 O3A 82.52(11) 3_666 .
N1 Mn2 O5B 122.9(3) . .
N2 Mn2 N1 76.63(14) . .
N2 Mn2 O5B 68.7(3) . .
N2 Mn2 O3A 119.37(14) . .
O2 Mn2 O1 79.91(9) . 3_666
O2 Mn2 N1 76.57(10) . .
O2 Mn2 N2 127.30(11) . .
O2 Mn2 O5A 160.2(3) . .
O2 Mn2 O5B 159.4(3) . .
O2 Mn2 O3A 95.40(12) . .
O4 Mn2 O1 80.92(9) . 3_666
O4 Mn2 N1 117.14(12) . .
O4 Mn2 N2 77.62(12) . .
O4 Mn2 O2 75.65(9) . .
O4 Mn2 O5A 111.5(2) . .
O4 Mn2 O5B 98.3(2) . .
O4 Mn2 O3A 162.32(12) . .
O5A Mn2 N1 113.4(3) . .
O5A Mn2 N2 72.4(3) . .
O5A Mn2 O3A 72.4(2) . .
O3A Mn2 N1 74.34(14) . .
O3B Mn2 N1 72.0(3) . .
O3B Mn2 N2 101.6(3) . .
O3B Mn2 O2 111.9(3) . .
O3B Mn2 O4 169.9(2) . .
O3B Mn2 O5B 72.3(3) . .
Mn1 O1 Nd1 104.13(10) . .
Mn1 O1 Nd1 103.73(10) 3_666 .
Mn1 O1 Mn1 98.70(11) . 3_666
Mn1 O1 Mn2 98.57(10) 3_666 3_666
Mn1 O1 Mn2 97.57(10) . 3_666
Mn2 O1 Nd1 145.87(11) 3_666 .
C1A N1 Mn2 112.9(4) . .
C1A N1 C3 116.9(5) . .
C1A N1 C5A 107.2(5) . .
C1B N1 Mn2 103.1(4) . .
C3 N1 Mn2 105.8(2) . .
C3 N1 C1B 104.2(5) . .
C3 N1 C5A 105.5(4) . .
C5A N1 Mn2 108.0(3) . .
C5B N1 Mn2 107.3(5) . .
C5B N1 C1B 100.6(7) . .
C5B N1 C3 132.3(7) . .
N1 C1A H1AA 110.2 . .
N1 C1A H1AB 110.2 . .
N1 C1A C2A 107.5(6) . .
H1AA C1A H1AB 108.5 . .
C2A C1A H1AA 110.2 . .
C2A C1A H1AB 110.2 . .
C1A C2A H2AA 107.9 . .
C1A C2A H2AB 107.9 . .
H2AA C2A H2AB 107.2 . .
N2 C2A C1A 117.4(7) . .
N2 C2A H2AA 107.9 . .
N2 C2A H2AB 107.9 . .
N1 C1B H1BA 108.8 . .
N1 C1B H1BB 108.8 . .
H1BA C1B H1BB 107.7 . .
C2B C1B N1 113.8(7) . .
C2B C1B H1BA 108.8 . .
C2B C1B H1BB 108.8 . .
C1B C2B H2BA 110.3 . .
C1B C2B H2BB 110.3 . .
H2BA C2B H2BB 108.5 . .
N2 C2B C1B 107.1(7) . .
N2 C2B H2BA 110.3 . .
N2 C2B H2BB 110.3 . .
C2A N2 Mn2 101.4(4) . .
C2A N2 C9A 109.7(6) . .
C2B N2 Mn2 114.4(5) . .
C2B N2 C7B 109.1(6) . .
C2B N2 C9B 108.7(6) . .
C7A N2 Mn2 103.4(4) . .
C7A N2 C2A 120.4(6) . .
C7A N2 C9A 112.7(6) . .
C7B N2 Mn2 104.7(3) . .
C9A N2 Mn2 107.8(4) . .
C9B N2 Mn2 115.4(4) . .
C9B N2 C7B 103.8(5) . .
N1 C3 H3A 109.2 . .
N1 C3 H3B 109.2 . .
N1 C3 C4 111.9(3) . .
H3A C3 H3B 107.9 . .
C4 C3 H3A 109.2 . .
C4 C3 H3B 109.2 . .
C3 C4 H4A 109.6 . .
C3 C4 H4B 109.6 . .
H4A C4 H4B 108.2 . .
O2 C4 C3 110.1(3) . .
O2 C4 H4A 109.6 . .
O2 C4 H4B 109.6 . .
Mn1 O2 Nd1 92.32(9) . .
Mn1 O2 Mn2 91.55(9) . .
Mn2 O2 Nd1 109.57(10) . .
C4 O2 Nd1 125.0(2) . .
C4 O2 Mn1 120.9(2) . .
C4 O2 Mn2 111.6(2) . .
H6AA C6 H6AB 107.6 . .
H6BC C6 H6BD 109.1 . .
C5A C6 H6AA 108.7 . .
C5A C6 H6AB 108.7 . .
C5B C6 H6BC 111.2 . .
C5B C6 H6BD 111.2 . .
O3A C6 H6AA 108.7 . .
O3A C6 H6AB 108.7 . .
O3A C6 C5A 114.2(5) . .
O3B C6 H6BC 111.2 . .
O3B C6 H6BD 111.2 . .
O3B C6 C5B 102.9(7) . .
N2 C7A H7AA 108.0 . .
N2 C7A H7AB 108.0 . .
N2 C7A C8 117.3(6) . .
H7AA C7A H7AB 107.2 . .
C8 C7A H7AA 108.0 . .
C8 C7A H7AB 108.0 . .
N2 C7B H7BA 109.3 . .
N2 C7B H7BB 109.3 . .
H7BA C7B H7BB 107.9 . .
C8 C7B N2 111.7(6) . .
C8 C7B H7BA 109.3 . .
C8 C7B H7BB 109.3 . .
C7A C8 H8AA 109.1 . .
C7A C8 H8AB 109.1 . .
C7B C8 H8BC 108.7 . .
C7B C8 H8BD 108.7 . .
H8AA C8 H8AB 107.8 . .
H8BC C8 H8BD 107.6 . .
O4 C8 C7A 112.6(5) . .
O4 C8 C7B 114.4(5) . .
O4 C8 H8AA 109.1 . .
O4 C8 H8AB 109.1 . .
O4 C8 H8BC 108.7 . .
O4 C8 H8BD 108.7 . .
Mn1 O4 Nd1 91.52(8) 3_666 .
Mn2 O4 Nd1 110.00(10) . .
Mn2 O4 Mn1 91.09(9) . 3_666
C8 O4 Nd1 121.8(2) . .
C8 O4 Mn1 122.1(2) . 3_666
C8 O4 Mn2 114.6(2) . .
N2 C9A H9AA 109.4 . .
N2 C9A H9AB 109.4 . .
H9AA C9A H9AB 108.0 . .
C10 C9A N2 111.1(6) . .
C10 C9A H9AA 109.4 . .
C10 C9A H9AB 109.4 . .
N2 C9B H9BA 110.5 . .
N2 C9B H9BB 110.5 . .
N2 C9B C10 106.4(5) . .
H9BA C9B H9BB 108.6 . .
C10 C9B H9BA 110.5 . .
C10 C9B H9BB 110.5 . .
C9A C10 H10A 109.7 . .
C9A C10 H10B 109.7 . .
C9B C10 H10C 111.6 . .
C9B C10 H10D 111.6 . .
H10A C10 H10B 108.2 . .
H10C C10 H10D 109.4 . .
O5A C10 C9A 110.0(7) . .
O5A C10 H10A 109.7 . .
O5A C10 H10B 109.7 . .
O5B C10 C9B 100.7(6) . .
O5B C10 H10C 111.6 . .
O5B C10 H10D 111.6 . .
Mn2 O5A H5A 120.6 . .
C10 O5A Mn2 118.8(7) . .
C10 O5A H5A 120.6 . .
Mn2 O5B H5B 123.3 . .
C10 O5B Mn2 113.4(6) . .
C10 O5B H5B 123.3 . .
C11 O6 Mn1 128.5(2) . .
C11 O7 Nd1 135.8(2) . .
O6 C11 C12 117.0(3) . .
O7 C11 O6 124.8(3) . .
O7 C11 C12 118.1(3) . .
C13 C12 C11 112.0(3) . .
C14 C12 C11 109.7(3) . .
C14 C12 C13 109.1(4) . .
C14 C12 C15 109.2(4) . .
C15 C12 C11 106.6(3) . .
C15 C12 C13 110.1(4) . .
C12 C13 H13A 109.5 . .
C12 C13 H13B 109.5 . .
C12 C13 H13C 109.5 . .
H13A C13 H13B 109.5 . .
H13A C13 H13C 109.5 . .
H13B C13 H13C 109.5 . .
C12 C14 H14A 109.5 . .
C12 C14 H14B 109.5 . .
C12 C14 H14C 109.5 . .
H14A C14 H14B 109.5 . .
H14A C14 H14C 109.5 . .
H14B C14 H14C 109.5 . .
C12 C15 H15A 109.5 . .
C12 C15 H15B 109.5 . .
C12 C15 H15C 109.5 . .
H15A C15 H15B 109.5 . .
H15A C15 H15C 109.5 . .
H15B C15 H15C 109.5 . .
C16 O8 Nd1 96.2(2) . .
C16 O9 Nd1 91.6(2) . .
O8 C16 Nd1 58.71(19) . .
O8 C16 O9 121.6(3) . .
O8 C16 C17 119.0(3) . .
O9 C16 Nd1 62.88(19) . .
O9 C16 C17 119.3(3) . .
C17 C16 Nd1 176.8(3) . .
C18 C17 C16 110.8(4) . .
C19 C17 C16 106.0(3) . .
C19 C17 C18 109.8(4) . .
C20 C17 C16 110.1(3) . .
C20 C17 C18 110.3(4) . .
C20 C17 C19 109.8(4) . .
C17 C18 H18A 109.5 . .
C17 C18 H18B 109.5 . .
C17 C18 H18C 109.5 . .
H18A C18 H18B 109.5 . .
H18A C18 H18C 109.5 . .
H18B C18 H18C 109.5 . .
C17 C19 H19A 109.5 . .
C17 C19 H19B 109.5 . .
C17 C19 H19C 109.5 . .
H19A C19 H19B 109.5 . .
H19A C19 H19C 109.5 . .
H19B C19 H19C 109.5 . .
C17 C20 H20A 109.5 . .
C17 C20 H20B 109.5 . .
C17 C20 H20C 109.5 . .
H20A C20 H20B 109.5 . .
H20A C20 H20C 109.5 . .
H20B C20 H20C 109.5 . .
C21 O10 Nd1 134.1(2) . 3_666
C21 O11 Mn1 130.2(2) . .
O10 C21 O11 124.0(3) . .
O10 C21 C22 119.5(3) . .
O11 C21 C22 116.4(3) . .
C21 C22 C24 109.9(3) . .
C21 C22 C25 107.2(3) . .
C23 C22 C21 111.9(3) . .
C23 C22 C24 108.7(4) . .
C23 C22 C25 109.4(4) . .
C25 C22 C24 109.7(4) . .
C22 C23 H23A 109.5 . .
C22 C23 H23B 109.5 . .
C22 C23 H23C 109.5 . .
H23A C23 H23B 109.5 . .
H23A C23 H23C 109.5 . .
H23B C23 H23C 109.5 . .
C22 C24 H24A 109.5 . .
C22 C24 H24B 109.5 . .
C22 C24 H24C 109.5 . .
H24A C24 H24B 109.5 . .
H24A C24 H24C 109.5 . .
H24B C24 H24C 109.5 . .
C22 C25 H25A 109.5 . .
C22 C25 H25B 109.5 . .
C22 C25 H25C 109.5 . .
H25A C25 H25B 109.5 . .
H25A C25 H25C 109.5 . .
H25B C25 H25C 109.5 . .
O12 N3 Nd1 57.87(17) . .
O13 N3 Nd1 59.57(17) . .
O13 N3 O12 116.8(3) . .
O14 N3 Nd1 171.8(3) . .
O14 N3 O12 121.2(3) . .
O14 N3 O13 122.0(3) . .
N3 O12 Nd1 97.4(2) . .
N3 O13 Nd1 95.7(2) . .
N1 C5A H5AA 109.0 . .
N1 C5A H5AB 109.0 . .
C6 C5A N1 112.9(4) . .
C6 C5A H5AA 109.0 . .
C6 C5A H5AB 109.0 . .
H5AA C5A H5AB 107.8 . .
N1 C5B C6 112.8(8) . .
N1 C5B H5BA 109.0 . .
N1 C5B H5BB 109.0 . .
C6 C5B H5BA 109.0 . .
C6 C5B H5BB 109.0 . .
H5BA C5B H5BB 107.8 . .
Mn2 O3A H3AA 126.5 . .
C6 O3A Mn2 107.0(3) . .
C6 O3A H3AA 126.5 . .
Mn2 O3B H3BA 115.2 . .
C6 O3B Mn2 129.6(6) . .
C6 O3B H3BA 115.2 . .

loop_
_geom_bond_atom_site_label_1
_geom_bond_atom_site_label_2
_geom_bond_distance
_geom_bond_site_symmetry_2
Nd1 O1 2.389(2) .
Nd1 O2 2.504(2) .
Nd1 O4 2.521(2) .
Nd1 O7 2.411(2) .
Nd1 O8 2.531(3) .
Nd1 O9 2.622(3) .
Nd1 O10 2.431(2) 3_666
Nd1 O12 2.566(3) .
Nd1 O13 2.604(3) .
Mn1 O1 1.912(2) 3_666
Mn1 O1 1.906(2) .
Mn1 O2 2.202(3) .
Mn1 O4 2.211(3) 3_666
Mn1 O6 1.967(3) .
Mn1 O11 1.949(3) .
Mn2 O1 2.249(2) 3_666
Mn2 N1 2.385(3) .
Mn2 N2 2.342(4) .
Mn2 O2 2.210(3) .
Mn2 O4 2.179(3) .
Mn2 O5A 2.273(12) .
Mn2 O5B 2.396(11) .
Mn2 O3A 2.367(4) .
Mn2 O3B 2.028(9) .
N1 C1A 1.386(8) .
N1 C1B 1.614(10) .
N1 C3 1.472(5) .
N1 C5A 1.568(7) .
N1 C5B 1.411(11) .
C1A H1AA 0.9900 .
C1A H1AB 0.9900 .
C1A C2A 1.546(12) .
C2A H2AA 0.9900 .
C2A H2AB 0.9900 .
C2A N2 1.483(9) .
C1B H1BA 0.9900 .
C1B H1BB 0.9900 .
C1B C2B 1.509(14) .
C2B H2BA 0.9900 .
C2B H2BB 0.9900 .
C2B N2 1.447(9) .
N2 C7A 1.398(9) .
N2 C7B 1.576(8) .
N2 C9A 1.515(8) .
N2 C9B 1.510(8) .
C3 H3A 0.9900 .
C3 H3B 0.9900 .
C3 C4 1.511(5) .
C4 H4A 0.9900 .
C4 H4B 0.9900 .
C4 O2 1.422(4) .
C6 H6AA 0.9900 .
C6 H6AB 0.9900 .
C6 H6BC 0.9900 .
C6 H6BD 0.9900 .
C6 C5A 1.422(8) .
C6 C5B 1.579(12) .
C6 O3A 1.401(5) .
C6 O3B 1.365(9) .
C7A H7AA 0.9900 .
C7A H7AB 0.9900 .
C7A C8 1.515(10) .
C7B H7BA 0.9900 .
C7B H7BB 0.9900 .
C7B C8 1.429(9) .
C8 H8AA 0.9900 .
C8 H8AB 0.9900 .
C8 H8BC 0.9900 .
C8 H8BD 0.9900 .
C8 O4 1.428(4) .
C9A H9AA 0.9900 .
C9A H9AB 0.9900 .
C9A C10 1.474(10) .
C9B H9BA 0.9900 .
C9B H9BB 0.9900 .
C9B C10 1.568(9) .
C10 H10A 0.9900 .
C10 H10B 0.9900 .
C10 H10C 0.9900 .
C10 H10D 0.9900 .
C10 O5A 1.446(12) .
C10 O5B 1.412(11) .
O5A H5A 0.9500 .
O5B H5B 0.9500 .
O6 C11 1.271(5) .
O7 C11 1.252(4) .
C11 C12 1.535(5) .
C12 C13 1.529(6) .
C12 C14 1.520(6) .
C12 C15 1.524(6) .
C13 H13A 0.9800 .
C13 H13B 0.9800 .
C13 H13C 0.9800 .
C14 H14A 0.9800 .
C14 H14B 0.9800 .
C14 H14C 0.9800 .
C15 H15A 0.9800 .
C15 H15B 0.9800 .
C15 H15C 0.9800 .
O8 C16 1.256(4) .
O9 C16 1.270(5) .
C16 C17 1.538(5) .
C17 C18 1.532(6) .
C17 C19 1.530(6) .
C17 C20 1.514(6) .
C18 H18A 0.9800 .
C18 H18B 0.9800 .
C18 H18C 0.9800 .
C19 H19A 0.9800 .
C19 H19B 0.9800 .
C19 H19C 0.9800 .
C20 H20A 0.9800 .
C20 H20B 0.9800 .
C20 H20C 0.9800 .
O10 C21 1.253(4) .
O11 C21 1.281(5) .
C21 C22 1.517(5) .
C22 C23 1.505(6) .
C22 C24 1.537(6) .
C22 C25 1.518(6) .
C23 H23A 0.9800 .
C23 H23B 0.9800 .
C23 H23C 0.9800 .
C24 H24A 0.9800 .
C24 H24B 0.9800 .
C24 H24C 0.9800 .
C25 H25A 0.9800 .
C25 H25B 0.9800 .
C25 H25C 0.9800 .
N3 O12 1.267(4) .
N3 O13 1.265(4) .
N3 O14 1.228(4) .
C5A H5AA 0.9900 .
C5A H5AB 0.9900 .
C5B H5BA 0.9900 .
C5B H5BB 0.9900 .
O3A H3AA 0.9500 .
O3B H3BA 0.9500 .
